data_7006158
loop_
_publ_author_name
'Prema, Dipesh'
'Wiznycia, Alexander V.'
'Scott, Benjamin M. T.'
'Hilborn, Jessica'
'Desper, John'
'Levy, Christopher J.'

_publ_section_title
;
 Dinuclear zinc(II) complexes of symmetric Schiff-base ligands with
 extended quinoline sidearms.
;
_journal_issue 42
_journal_name_full 'Dalton transactions (Cambridge, England : 2003)'
_journal_page_first 4788
_journal_page_last 4796
_journal_paper_doi 10.1039/b709454j
_journal_year 2007
_chemical_formula_moiety
;
C14 H9 N O
;
_chemical_formula_sum 'C14 H9 N O'
_chemical_formula_weight 207.22
_chemical_name_systematic
;
2-formylbenzoquinoline
;
_space_group_IT_number 14
_symmetry_cell_setting monoclinic
_symmetry_space_group_name_Hall '-P 2ybc'
_symmetry_space_group_name_H-M 'P 1 21/c 1'
_atom_sites_solution_hydrogens geom
_atom_sites_solution_primary direct
_atom_sites_solution_secondary difmap
_audit_creation_method SHELXL-97
_cell_angle_alpha 90.00
_cell_angle_beta 105.028(9)
_cell_angle_gamma 90.00
_cell_formula_units_Z 4
_cell_length_a 7.4691(10)
_cell_length_b 19.748(3)
_cell_length_c 6.9392(11)
_cell_measurement_reflns_used 969
_cell_measurement_temperature 173(2)
_cell_measurement_theta_max 27.10
_cell_measurement_theta_min 2.30
_cell_volume 988.5(3)
_computing_cell_refinement 'Bruker XSCANS'
_computing_data_collection 'Bruker XSCANS'
_computing_data_reduction 'Bruker SHELXTL'
_computing_molecular_graphics 'Bruker SHELXTL'
_computing_publication_material 'Bruker SHELXTL'
_computing_structure_refinement 'SHELXL-97 (Sheldrick, 1997)'
_computing_structure_solution 'SHELXS-97 (Sheldrick, 1990)'
_diffrn_ambient_temperature 173(2)
_diffrn_measured_fraction_theta_full 0.944
_diffrn_measured_fraction_theta_max 0.944
_diffrn_measurement_device_type 'Bruker P4'
_diffrn_measurement_method '\w scans'
_diffrn_radiation_monochromator graphite
_diffrn_radiation_source 'fine-focus sealed tube'
_diffrn_radiation_type MoK\a
_diffrn_radiation_wavelength 0.71073
_diffrn_reflns_av_R_equivalents 0.1563
_diffrn_reflns_av_sigmaI/netI 0.0998
_diffrn_reflns_limit_h_max 9
_diffrn_reflns_limit_h_min -9
_diffrn_reflns_limit_k_max 23
_diffrn_reflns_limit_k_min -25
_diffrn_reflns_limit_l_max 9
_diffrn_reflns_limit_l_min -9
_diffrn_reflns_number 7160
_diffrn_reflns_theta_full 28.24
_diffrn_reflns_theta_max 28.24
_diffrn_reflns_theta_min 2.06
_exptl_absorpt_coefficient_mu 0.089
_exptl_absorpt_correction_type none
_exptl_crystal_colour yellow
_exptl_crystal_density_diffrn 1.392
_exptl_crystal_density_method 'not measured'
_exptl_crystal_description prism
_exptl_crystal_F_000 432
_exptl_crystal_size_max 0.40
_exptl_crystal_size_mid 0.20
_exptl_crystal_size_min 0.15
_refine_diff_density_max 0.461
_refine_diff_density_min -0.365
_refine_diff_density_rms 0.110
_refine_ls_extinction_method none
_refine_ls_goodness_of_fit_ref 1.084
_refine_ls_hydrogen_treatment mixed
_refine_ls_matrix_type full
_refine_ls_number_parameters 145
_refine_ls_number_reflns 2304
_refine_ls_number_restraints 0
_refine_ls_restrained_S_all 1.084
_refine_ls_R_factor_all 0.1114
_refine_ls_R_factor_gt 0.0771
_refine_ls_shift/su_max 0.000
_refine_ls_shift/su_mean 0.000
_refine_ls_structure_factor_coef Fsqd
_refine_ls_weighting_details 'calc w=1/[\s^2^(Fo^2^)+(0.1000P)^2^+0.0000P] where P=(Fo^2^+2Fc^2^)/3'
_refine_ls_weighting_scheme calc
_refine_ls_wR_factor_gt 0.1858
_refine_ls_wR_factor_ref 0.2041
_reflns_number_gt 1378
_reflns_number_total 2304
_reflns_threshold_expression >2sigma(I)
_cod_data_source_file b709454j.txt
_cod_data_source_block dp0503m
_cod_depositor_comments
;
The following automatic conversions were performed:
'_symmetry_cell_setting' value 'Monoclinic' changed to 'monoclinic'
according to '/home/saulius/struct/CIF-dictionaries/cif_core.dic'
dictionary named 'cif_core.dic' version 2.4.1 from 2010-06-29.

Automatic conversion script
Id: cif_fix_enum 1527 2010-12-29 10:47:43Z saulius 
;
_cod_original_cell_volume 988.5(2)
_cod_original_sg_symbol_H-M P2(1)/c
_cod_database_code 7006158

loop_
_symmetry_equiv_pos_as_xyz
'x, y, z'
'-x, y+1/2, -z+1/2'
'-x, -y, -z'
'x, -y-1/2, z-1/2'

loop_
_atom_site_label
_atom_site_type_symbol
_atom_site_fract_x
_atom_site_fract_y
_atom_site_fract_z
_atom_site_U_iso_or_equiv
_atom_site_adp_type
_atom_site_occupancy
_atom_site_symmetry_multiplicity
_atom_site_calc_flag
_atom_site_refinement_flags
_atom_site_disorder_assembly
_atom_site_disorder_group
C11 C -0.5862(3) 0.23630(10) -1.1527(3) 0.0265(5) Uani 1 1 d . . .
N12 N -0.7218(3) 0.18932(9) -1.1873(2) 0.0292(5) Uani 1 1 d . . .
C13 C -0.6709(3) 0.12458(11) -1.1723(3) 0.0321(5) Uani 1 1 d . . .
C14 C -0.4880(3) 0.10245(11) -1.1233(3) 0.0354(6) Uani 1 1 d . . .
H14 H -0.4595 0.0555 -1.1131 0.043 Uiso 1 1 calc R . .
C15 C -0.3505(3) 0.14976(12) -1.0903(3) 0.0343(6) Uani 1 1 d . . .
H15 H -0.2242 0.1361 -1.0577 0.041 Uiso 1 1 calc R . .
C16 C -0.3966(3) 0.21858(10) -1.1049(3) 0.0286(5) Uani 1 1 d . . .
C17 C -0.2602(3) 0.27054(12) -1.0703(3) 0.0333(6) Uani 1 1 d . . .
H17 H -0.1325 0.2588 -1.0358 0.040 Uiso 1 1 calc R . .
C18 C -0.3102(3) 0.33632(12) -1.0858(3) 0.0337(6) Uani 1 1 d . . .
H18 H -0.2165 0.3701 -1.0634 0.040 Uiso 1 1 calc R . .
C19 C -0.4998(3) 0.35659(10) -1.1350(3) 0.0285(5) Uani 1 1 d . . .
C20 C -0.5503(3) 0.42508(11) -1.1518(3) 0.0347(6) Uani 1 1 d . . .
H20 H -0.4569 0.4589 -1.1320 0.042 Uiso 1 1 calc R . .
C21 C -0.7327(4) 0.44368(11) -1.1965(3) 0.0370(6) Uani 1 1 d . . .
H21 H -0.7654 0.4903 -1.2066 0.044 Uiso 1 1 calc R . .
C22 C -0.8704(3) 0.39456(11) -1.2271(3) 0.0355(6) Uani 1 1 d . . .
H22 H -0.9969 0.4078 -1.2573 0.043 Uiso 1 1 calc R . .
C23 C -0.8251(3) 0.32731(11) -1.2141(3) 0.0311(5) Uani 1 1 d . . .
H23 H -0.9204 0.2942 -1.2366 0.037 Uiso 1 1 calc R . .
C24 C -0.6397(3) 0.30695(10) -1.1682(3) 0.0262(5) Uani 1 1 d . . .
C25 C -0.8269(4) 0.07624(12) -1.2122(3) 0.0413(6) Uani 1 1 d . . .
H25 H -0.9492 0.0941 -1.2433 0.050 Uiso 1 1 calc R . .
O25 O -0.8093(3) 0.01553(8) -1.2078(3) 0.0564(6) Uani 1 1 d . . .

loop_
_atom_site_aniso_label
_atom_site_aniso_U_11
_atom_site_aniso_U_22
_atom_site_aniso_U_33
_atom_site_aniso_U_23
_atom_site_aniso_U_13
_atom_site_aniso_U_12
C11 0.0278(13) 0.0288(12) 0.0238(9) -0.0001(7) 0.0079(8) -0.0012(9)
N12 0.0344(11) 0.0238(10) 0.0299(9) -0.0007(7) 0.0090(8) -0.0021(8)
C13 0.0417(14) 0.0282(12) 0.0276(10) -0.0015(8) 0.0111(9) -0.0030(10)
C14 0.0468(16) 0.0279(12) 0.0324(11) 0.0019(8) 0.0116(10) 0.0083(10)
C15 0.0324(13) 0.0377(13) 0.0328(11) 0.0013(9) 0.0086(9) 0.0097(11)
C16 0.0300(12) 0.0334(12) 0.0229(10) 0.0006(8) 0.0078(8) 0.0014(9)
C17 0.0231(12) 0.0447(14) 0.0322(11) 0.0020(9) 0.0072(9) -0.0018(10)
C18 0.0296(12) 0.0385(13) 0.0324(11) -0.0007(9) 0.0069(9) -0.0120(10)
C19 0.0306(13) 0.0305(11) 0.0242(10) -0.0004(8) 0.0069(8) -0.0054(9)
C20 0.0430(15) 0.0280(12) 0.0336(11) -0.0030(8) 0.0110(10) -0.0091(11)
C21 0.0489(16) 0.0247(11) 0.0386(12) 0.0004(9) 0.0137(10) -0.0001(11)
C22 0.0330(13) 0.0348(13) 0.0387(12) 0.0014(9) 0.0096(10) 0.0053(10)
C23 0.0296(12) 0.0291(12) 0.0349(11) -0.0017(8) 0.0090(9) -0.0028(9)
C24 0.0288(12) 0.0268(11) 0.0238(9) -0.0009(7) 0.0080(8) -0.0033(9)
C25 0.0467(16) 0.0317(13) 0.0454(13) -0.0014(10) 0.0120(11) -0.0086(11)
O25 0.0714(15) 0.0284(10) 0.0706(12) -0.0037(8) 0.0206(10) -0.0123(9)

loop_
_atom_type_symbol
_atom_type_description
_atom_type_scat_dispersion_real
_atom_type_scat_dispersion_imag
_atom_type_scat_source
C C 0.0033 0.0016 'International Tables Vol C Tables 4.2.6.8 and 6.1.1.4'
H H 0.0000 0.0000 'International Tables Vol C Tables 4.2.6.8 and 6.1.1.4'
N N 0.0061 0.0033 'International Tables Vol C Tables 4.2.6.8 and 6.1.1.4'
O O 0.0106 0.0060 'International Tables Vol C Tables 4.2.6.8 and 6.1.1.4'

loop_
_geom_angle_atom_site_label_1
_geom_angle_atom_site_label_2
_geom_angle_atom_site_label_3
_geom_angle
_geom_angle_site_symmetry_1
_geom_angle_site_symmetry_3
_geom_angle_publ_flag
N12 C11 C16 122.16(19) . . ?
N12 C11 C24 118.03(19) . . ?
C16 C11 C24 119.81(19) . . ?
C13 N12 C11 117.5(2) . . ?
N12 C13 C14 124.4(2) . . ?
N12 C13 C25 114.3(2) . . ?
C14 C13 C25 121.4(2) . . ?
C15 C14 C13 118.4(2) . . ?
C15 C14 H14 120.8 . . ?
C13 C14 H14 120.8 . . ?
C14 C15 C16 119.5(2) . . ?
C14 C15 H15 120.2 . . ?
C16 C15 H15 120.2 . . ?
C15 C16 C11 118.1(2) . . ?
C15 C16 C17 122.5(2) . . ?
C11 C16 C17 119.44(19) . . ?
C18 C17 C16 120.7(2) . . ?
C18 C17 H17 119.6 . . ?
C16 C17 H17 119.6 . . ?
C17 C18 C19 121.8(2) . . ?
C17 C18 H18 119.1 . . ?
C19 C18 H18 119.1 . . ?
C20 C19 C24 119.1(2) . . ?
C20 C19 C18 121.4(2) . . ?
C24 C19 C18 119.5(2) . . ?
C21 C20 C19 120.6(2) . . ?
C21 C20 H20 119.7 . . ?
C19 C20 H20 119.7 . . ?
C20 C21 C22 120.1(2) . . ?
C20 C21 H21 119.9 . . ?
C22 C21 H21 119.9 . . ?
C23 C22 C21 120.5(2) . . ?
C23 C22 H22 119.8 . . ?
C21 C22 H22 119.8 . . ?
C22 C23 C24 120.6(2) . . ?
C22 C23 H23 119.7 . . ?
C24 C23 H23 119.7 . . ?
C23 C24 C19 119.1(2) . . ?
C23 C24 C11 122.18(19) . . ?
C19 C24 C11 118.7(2) . . ?
O25 C25 C13 124.2(3) . . ?
O25 C25 H25 117.9 . . ?
C13 C25 H25 117.9 . . ?

loop_
_geom_bond_atom_site_label_1
_geom_bond_atom_site_label_2
_geom_bond_distance
_geom_bond_site_symmetry_2
_geom_bond_publ_flag
C11 N12 1.348(3) . ?
C11 C16 1.412(3) . ?
C11 C24 1.448(3) . ?
N12 C13 1.330(3) . ?
C13 C14 1.390(3) . ?
C13 C25 1.476(3) . ?
C14 C15 1.363(3) . ?
C14 H14 0.9500 . ?
C15 C16 1.399(3) . ?
C15 H15 0.9500 . ?
C16 C17 1.422(3) . ?
C17 C18 1.348(3) . ?
C17 H17 0.9500 . ?
C18 C19 1.425(3) . ?
C18 H18 0.9500 . ?
C19 C20 1.401(3) . ?
C19 C24 1.407(3) . ?
C20 C21 1.367(3) . ?
C20 H20 0.9500 . ?
C21 C22 1.390(3) . ?
C21 H21 0.9500 . ?
C22 C23 1.368(3) . ?
C22 H22 0.9500 . ?
C23 C24 1.397(3) . ?
C23 H23 0.9500 . ?
C25 O25 1.206(3) . ?
C25 H25 0.9500 . ?

loop_
_geom_torsion_atom_site_label_1
_geom_torsion_atom_site_label_2
_geom_torsion_atom_site_label_3
_geom_torsion_atom_site_label_4
_geom_torsion
_geom_torsion_site_symmetry_1
_geom_torsion_site_symmetry_2
_geom_torsion_site_symmetry_3
_geom_torsion_site_symmetry_4
_geom_torsion_publ_flag
C16 C11 N12 C13 0.9(3) . . . . ?
C24 C11 N12 C13 -179.90(16) . . . . ?
C11 N12 C13 C14 0.1(3) . . . . ?
C11 N12 C13 C25 179.97(16) . . . . ?
N12 C13 C14 C15 -0.8(3) . . . . ?
C25 C13 C14 C15 179.34(18) . . . . ?
C13 C14 C15 C16 0.5(3) . . . . ?
C14 C15 C16 C11 0.4(3) . . . . ?
C14 C15 C16 C17 179.30(18) . . . . ?
N12 C11 C16 C15 -1.1(3) . . . . ?
C24 C11 C16 C15 179.70(17) . . . . ?
N12 C11 C16 C17 179.93(17) . . . . ?
C24 C11 C16 C17 0.7(3) . . . . ?
C15 C16 C17 C18 179.96(18) . . . . ?
C11 C16 C17 C18 -1.1(3) . . . . ?
C16 C17 C18 C19 0.7(3) . . . . ?
C17 C18 C19 C20 -179.68(18) . . . . ?
C17 C18 C19 C24 0.1(3) . . . . ?
C24 C19 C20 C21 1.1(3) . . . . ?
C18 C19 C20 C21 -179.13(18) . . . . ?
C19 C20 C21 C22 -0.4(3) . . . . ?
C20 C21 C22 C23 -0.4(3) . . . . ?
C21 C22 C23 C24 0.6(3) . . . . ?
C22 C23 C24 C19 0.1(3) . . . . ?
C22 C23 C24 C11 179.86(18) . . . . ?
C20 C19 C24 C23 -0.9(3) . . . . ?
C18 C19 C24 C23 179.31(17) . . . . ?
C20 C19 C24 C11 179.31(16) . . . . ?
C18 C19 C24 C11 -0.5(3) . . . . ?
N12 C11 C24 C23 1.0(3) . . . . ?
C16 C11 C24 C23 -179.72(17) . . . . ?
N12 C11 C24 C19 -179.19(16) . . . . ?
C16 C11 C24 C19 0.1(3) . . . . ?
N12 C13 C25 O25 179.3(2) . . . . ?
C14 C13 C25 O25 -0.8(3) . . . . ?

loop_
_cod_related_entry_id
_cod_related_entry_database
_cod_related_entry_code
1 ChemSpider 21121056
